data_7720792
loop_
_publ_author_name
'Campanella, Anthony J.'
'Gin, Amanda'
'Sung, Siyoung'
'Jackson, Cassidy E.'
'Martinez, Roxanna'
'&#xdc;ng&#xf6;r, &#xd6;kten'
'Dasari, Srikanth'
'Ozarowski, Andrew'
'Bhowmick, Indrani'
'Zadrozny, Joseph M.'

_publ_section_title
;
 Amplified electron-spin thermal sensitivity in Mn(II) complexes.
;
_journal_issue 13
_journal_name_full 'Dalton transactions (Cambridge, England : 2003)'
_journal_page_first 5139
_journal_page_last 5150
_journal_paper_doi 10.1039/d5dt02920a
_journal_volume 55
_journal_year 2026
_chemical_formula_moiety 'C18 H30 Mn N8, 2(F6 P)'
_chemical_formula_sum 'C18 H30 F12 Mn N8 P2'
_chemical_formula_weight 703.38
_space_group_crystal_system trigonal
_space_group_IT_number 159
_space_group_name_Hall 'P 3 -2c'
_space_group_name_H-M_alt 'P 3 1 c'
_atom_sites_solution_hydrogens geom
_audit_creation_date 2024-08-25
_audit_creation_method
;
Olex2 1.5
(compiled 2024.02.16 svn.r378c4104 for OlexSys, GUI svn.r6928)
;
_audit_update_record
;
2024-08-27 deposited with the CCDC.	2026-01-06 downloaded from the CCDC.
;
_cell_angle_alpha 90
_cell_angle_beta 90
_cell_angle_gamma 120
_cell_formula_units_Z 2
_cell_length_a 9.5381(2)
_cell_length_b 9.5381(2)
_cell_length_c 17.2367(6)
_cell_measurement_reflns_used 9384
_cell_measurement_temperature 99.99
_cell_measurement_theta_max 29.252
_cell_measurement_theta_min 2.364
_cell_volume 1358.03(6)
_computing_cell_refinement 'SAINT V8.40B (?, 2016)'
_computing_data_reduction 'SAINT V8.40B (?, 2016)'
_computing_molecular_graphics 'Olex2 1.5 (Dolomanov et al., 2009)'
_computing_publication_material 'Olex2 1.5 (Dolomanov et al., 2009)'
_computing_structure_refinement 'SHELXL 2019/3 (Sheldrick, 2015)'
_computing_structure_solution 'SHELXT 2018/2 (Sheldrick, 2018)'
_diffrn_ambient_temperature 99.99
_diffrn_measured_fraction_theta_full 0.999
_diffrn_measured_fraction_theta_max 0.999
_diffrn_measurement_device_type 'Bruker APEX-II CCD'
_diffrn_measurement_method '\f and \w scans'
_diffrn_radiation_type MoK\a
_diffrn_radiation_wavelength 0.71073
_diffrn_reflns_av_R_equivalents 0.0688
_diffrn_reflns_av_unetI/netI 0.0127
_diffrn_reflns_Laue_measured_fraction_full 0.999
_diffrn_reflns_Laue_measured_fraction_max 0.999
_diffrn_reflns_limit_h_max 11
_diffrn_reflns_limit_h_min -11
_diffrn_reflns_limit_k_max 11
_diffrn_reflns_limit_k_min -11
_diffrn_reflns_limit_l_max 21
_diffrn_reflns_limit_l_min -21
_diffrn_reflns_number 85645
_diffrn_reflns_point_group_measured_fraction_full 0.999
_diffrn_reflns_point_group_measured_fraction_max 0.999
_diffrn_reflns_theta_full 25.242
_diffrn_reflns_theta_max 25.673
_diffrn_reflns_theta_min 2.363
_exptl_absorpt_coefficient_mu 0.713
_exptl_absorpt_correction_T_max 0.931
_exptl_absorpt_correction_T_min 0.512
_exptl_absorpt_correction_type multi-scan
_exptl_absorpt_process_details
;
SADABS-2016/2 (Bruker,2016/2) was used for absorption correction.
wR2(int) was 0.0759 before and 0.0674 after correction.
The Ratio of minimum to maximum transmission is 0.8668.
The \l/2 correction factor is Not present.
;
_exptl_crystal_colour orange
_exptl_crystal_colour_primary orange
_exptl_crystal_density_diffrn 1.720
_exptl_crystal_description diamond
_exptl_crystal_F_000 714
_exptl_crystal_size_max 0.997
_exptl_crystal_size_mid 0.793
_exptl_crystal_size_min 0.101
_refine_diff_density_max 0.419
_refine_diff_density_min -0.186
_refine_diff_density_rms 0.048
_refine_ls_abs_structure_details
;
 Refined as an inversion twin.
;
_refine_ls_abs_structure_Flack 0.49(3)
_refine_ls_extinction_method none
_refine_ls_goodness_of_fit_ref 1.113
_refine_ls_hydrogen_treatment constr
_refine_ls_matrix_type full
_refine_ls_number_parameters 125
_refine_ls_number_reflns 1726
_refine_ls_number_restraints 1
_refine_ls_restrained_S_all 1.112
_refine_ls_R_factor_all 0.0277
_refine_ls_R_factor_gt 0.0260
_refine_ls_shift/su_max 0.000
_refine_ls_shift/su_mean 0.000
_refine_ls_structure_factor_coef Fsqd
_refine_ls_weighting_details 'w=1/[\s^2^(Fo^2^)+(0.0352P)^2^+0.8449P] where P=(Fo^2^+2Fc^2^)/3'
_refine_ls_weighting_scheme calc
_refine_ls_wR_factor_gt 0.0677
_refine_ls_wR_factor_ref 0.0687
_reflns_Friedel_coverage 0.988
_reflns_Friedel_fraction_full 0.999
_reflns_Friedel_fraction_max 0.999
_reflns_number_gt 1663
_reflns_number_total 1726
_reflns_threshold_expression 'I > 2\s(I)'
_cod_data_source_file d5dt02920a2.cif
_cod_data_source_block jz56_0m_0211_a
_cod_original_cell_volume 1358.03(7)
_cod_database_code 7720792
_shelx_shelxl_version_number 2019/3
_shelx_space_group_comment
;
The symmetry employed for this shelxl refinement is uniquely defined
by the following loop, which should always be used as a source of
symmetry information in preference to the above space-group names.
They are only intended as comments.
;
_shelx_estimated_absorpt_t_max 0.968
_shelx_estimated_absorpt_t_min 0.739
_olex2_refinement_description
;
1. Twinned data refinement
 Scales: 0.51(3)
 0.49(3)
2. Fixed Uiso
 At 1.2 times of:
  All C(H) groups, All C(H,H) groups
3.a Secondary CH2 refined with riding coordinates:
 C00B(H00A,H00B), C00C(H00C,H00D), C00D(H00E,H00F), C00G(H00I,H00J)
3.b Aromatic/amide H refined with riding coordinates:
 C00E(H00G), C00F(H00H)
;
_olex2_submission_special_instructions 'No special instructions were received'

loop_
_space_group_symop_operation_xyz
'x, y, z'
'-y, x-y, z'
'-x+y, -x, z'
'y, x, z+1/2'
'x-y, -y, z+1/2'
'-x, -x+y, z+1/2'

loop_
_atom_site_label
_atom_site_type_symbol
_atom_site_fract_x
_atom_site_fract_y
_atom_site_fract_z
_atom_site_U_iso_or_equiv
_atom_site_adp_type
_atom_site_occupancy
_atom_site_site_symmetry_order
_atom_site_calc_flag
_atom_site_refinement_flags_posn
_atom_site_refinement_flags_adp
_atom_site_refinement_flags_occupancy
_atom_site_disorder_assembly
_atom_site_disorder_group
Mn01 Mn 0.333333 0.666667 0.57266(5) 0.0152(2) Uani 1 3 d S T P . .
P002 P 1.000000 1.000000 0.28182(12) 0.0269(4) Uani 1 3 d S T P . .
P003 P 0.666667 0.333333 0.52983(10) 0.0229(4) Uani 1 3 d S T P . .
F004 F 0.6791(3) 0.4763(3) 0.47732(17) 0.0444(7) Uani 1 1 d . . . . .
F005 F 0.8732(3) 0.8559(3) 0.33660(18) 0.0446(7) Uani 1 1 d . . . . .
F006 F 0.8550(4) 0.9835(4) 0.22983(19) 0.0517(8) Uani 1 1 d . . . . .
F007 F 0.5342(4) 0.3435(3) 0.58218(18) 0.0486(7) Uani 1 1 d . . . . .
N008 N 0.333333 0.666667 0.7503(3) 0.0224(12) Uani 1 3 d S T P . .
N009 N 0.5325(4) 0.6469(4) 0.63515(17) 0.0221(6) Uani 1 1 d . . . . .
N00A N 0.5728(4) 0.8157(4) 0.50403(17) 0.0206(6) Uani 1 1 d . . . . .
C00B C 0.5906(4) 0.8983(4) 0.4299(2) 0.0227(7) Uani 1 1 d . . . . .
H00A H 0.706609 0.965874 0.416516 0.027 Uiso 1 1 calc R U . . .
H00B H 0.542710 0.969252 0.433465 0.027 Uiso 1 1 calc R U . . .
C00C C 0.5040(4) 0.7701(4) 0.3685(2) 0.0221(8) Uani 1 1 d . . . . .
H00C H 0.512869 0.822826 0.317814 0.026 Uiso 1 1 calc R U . . .
H00D H 0.556150 0.703134 0.363605 0.026 Uiso 1 1 calc R U . . .
C00D C 0.5106(5) 0.5634(5) 0.7093(2) 0.0271(8) Uani 1 1 d . . . . .
H00E H 0.609857 0.560336 0.722833 0.033 Uiso 1 1 calc R U . . .
H00F H 0.419522 0.450715 0.705587 0.033 Uiso 1 1 calc R U . . .
C00E C 0.6918(4) 0.8075(5) 0.5308(2) 0.0265(8) Uani 1 1 d . . . . .
H00G H 0.792920 0.858342 0.504521 0.032 Uiso 1 1 calc R U . . .
C00F C 0.6708(5) 0.7172(5) 0.6038(2) 0.0258(8) Uani 1 1 d . . . . .
H00H H 0.758974 0.712283 0.626525 0.031 Uiso 1 1 calc R U . . .
C00G C 0.4749(5) 0.6555(5) 0.7715(2) 0.0270(9) Uani 1 1 d . . . . .
H00I H 0.455743 0.598896 0.821831 0.032 Uiso 1 1 calc R U . . .
H00J H 0.569498 0.765641 0.777322 0.032 Uiso 1 1 calc R U . . .
N00H N 0.333333 0.666667 0.3884(3) 0.0185(11) Uani 1 3 d S T P . .

loop_
_atom_site_aniso_label
_atom_site_aniso_U_11
_atom_site_aniso_U_22
_atom_site_aniso_U_33
_atom_site_aniso_U_23
_atom_site_aniso_U_13
_atom_site_aniso_U_12
Mn01 0.0149(3) 0.0149(3) 0.0157(4) 0.000 0.000 0.00747(13)
P002 0.0176(4) 0.0176(4) 0.0454(10) 0.000 0.000 0.0088(2)
P003 0.0226(5) 0.0226(5) 0.0235(8) 0.000 0.000 0.0113(3)
F004 0.0387(14) 0.0354(14) 0.0598(18) 0.0144(12) -0.0061(13) 0.0190(12)
F005 0.0294(13) 0.0272(13) 0.073(2) 0.0026(13) 0.0151(13) 0.0112(11)
F006 0.0396(16) 0.0486(16) 0.0691(19) -0.0174(15) -0.0227(14) 0.0237(13)
F007 0.0457(16) 0.0485(16) 0.0524(17) -0.0091(14) 0.0164(13) 0.0243(13)
N008 0.0243(18) 0.0243(18) 0.019(3) 0.000 0.000 0.0121(9)
N009 0.0258(16) 0.0278(16) 0.0179(14) -0.0043(13) -0.0058(12) 0.0174(14)
N00A 0.0178(15) 0.0219(15) 0.0190(14) -0.0036(12) 0.0020(12) 0.0075(12)
C00B 0.0227(17) 0.0210(18) 0.0203(17) 0.0027(15) 0.0067(15) 0.0079(15)
C00C 0.0192(18) 0.025(2) 0.0210(19) 0.0019(15) 0.0029(14) 0.0107(15)
C00D 0.035(2) 0.039(2) 0.0190(18) 0.0012(16) -0.0054(16) 0.0273(19)
C00E 0.0175(17) 0.031(2) 0.0275(19) -0.0029(16) 0.0043(15) 0.0098(15)
C00F 0.0230(18) 0.037(2) 0.0221(17) -0.0038(15) -0.0051(15) 0.0182(17)
C00G 0.032(2) 0.038(2) 0.0130(17) -0.0011(16) -0.0060(15) 0.0194(19)
N00H 0.0198(16) 0.0198(16) 0.016(3) 0.000 0.000 0.0099(8)

loop_
_atom_type_symbol
_atom_type_description
_atom_type_scat_dispersion_real
_atom_type_scat_dispersion_imag
_atom_type_scat_source
C C 0.0033 0.0016 'International Tables Vol C Tables 4.2.6.8 and 6.1.1.4'
H H 0.0000 0.0000 'International Tables Vol C Tables 4.2.6.8 and 6.1.1.4'
F F 0.0171 0.0103 'International Tables Vol C Tables 4.2.6.8 and 6.1.1.4'
Mn Mn 0.3368 0.7283 'International Tables Vol C Tables 4.2.6.8 and 6.1.1.4'
N N 0.0061 0.0033 'International Tables Vol C Tables 4.2.6.8 and 6.1.1.4'
P P 0.1023 0.0942 'International Tables Vol C Tables 4.2.6.8 and 6.1.1.4'

loop_
_geom_angle_atom_site_label_1
_geom_angle_atom_site_label_2
_geom_angle_atom_site_label_3
_geom_angle
_geom_angle_site_symmetry_1
_geom_angle_site_symmetry_3
_geom_angle_publ_flag
N009 Mn01 N009 99.37(10) 2_665 3_565 ?
N009 Mn01 N009 99.37(10) 2_665 . ?
N009 Mn01 N009 99.37(10) 3_565 . ?
N009 Mn01 N00A 94.29(10) 2_665 . ?
N009 Mn01 N00A 71.63(11) 3_565 3_565 ?
N009 Mn01 N00A 71.63(11) . . ?
N009 Mn01 N00A 164.78(11) 3_565 . ?
N009 Mn01 N00A 71.63(11) 2_665 2_665 ?
N009 Mn01 N00A 164.79(11) 2_665 3_565 ?
N009 Mn01 N00A 94.29(10) 3_565 2_665 ?
N009 Mn01 N00A 164.79(11) . 2_665 ?
N009 Mn01 N00A 94.29(10) . 3_565 ?
N00A Mn01 N00A 96.35(10) 2_665 3_565 ?
N00A Mn01 N00A 96.35(10) . 3_565 ?
N00A Mn01 N00A 96.35(10) 2_665 . ?
F005 P002 F005 88.97(17) 2_765 . ?
F005 P002 F005 88.97(17) 3_675 . ?
F005 P002 F005 88.97(17) 2_765 3_675 ?
F006 P002 F005 90.06(15) 2_765 2_765 ?
F006 P002 F005 90.06(15) 3_675 3_675 ?
F006 P002 F005 89.64(14) 2_765 . ?
F006 P002 F005 90.06(15) . . ?
F006 P002 F005 178.3(2) 3_675 . ?
F006 P002 F005 89.64(14) 3_675 2_765 ?
F006 P002 F005 178.3(2) . 2_765 ?
F006 P002 F005 178.3(2) 2_765 3_675 ?
F006 P002 F005 89.64(14) . 3_675 ?
F006 P002 F006 91.31(19) . 3_675 ?
F006 P002 F006 91.31(19) 2_765 3_675 ?
F006 P002 F006 91.31(19) . 2_765 ?
F004 P003 F004 90.82(18) 3_665 . ?
F004 P003 F004 90.82(18) 3_665 2_655 ?
F004 P003 F004 90.82(18) 2_655 . ?
F004 P003 F007 179.26(15) 2_655 3_665 ?
F004 P003 F007 89.55(15) 3_665 3_665 ?
F004 P003 F007 88.53(14) 3_665 2_655 ?
F004 P003 F007 88.53(14) . 3_665 ?
F004 P003 F007 88.53(14) 2_655 . ?
F004 P003 F007 179.25(15) 3_665 . ?
F004 P003 F007 89.55(15) . . ?
F004 P003 F007 89.55(15) 2_655 2_655 ?
F004 P003 F007 179.26(15) . 2_655 ?
F007 P003 F007 91.10(19) 3_665 . ?
F007 P003 F007 91.10(19) 2_655 3_665 ?
F007 P003 F007 91.11(19) 2_655 . ?
C00G N008 C00G 113.9(2) 2_665 3_565 ?
C00G N008 C00G 113.9(2) 2_665 . ?
C00G N008 C00G 113.9(2) 3_565 . ?
C00D N009 Mn01 124.1(2) . . ?
C00F N009 Mn01 116.6(3) . . ?
C00F N009 C00D 119.3(3) . . ?
C00B N00A Mn01 126.0(2) . . ?
C00E N00A Mn01 114.6(3) . . ?
C00E N00A C00B 119.0(3) . . ?
N00A C00B H00A 110.1 . . ?
N00A C00B H00B 110.1 . . ?
N00A C00B C00C 107.8(3) . . ?
H00A C00B H00B 108.5 . . ?
C00C C00B H00A 110.1 . . ?
C00C C00B H00B 110.1 . . ?
C00B C00C H00C 109.5 . . ?
C00B C00C H00D 109.5 . . ?
H00C C00C H00D 108.1 . . ?
N00H C00C C00B 110.8(3) . . ?
N00H C00C H00C 109.5 . . ?
N00H C00C H00D 109.5 . . ?
N009 C00D H00E 110.1 . . ?
N009 C00D H00F 110.1 . . ?
N009 C00D C00G 108.2(3) . . ?
H00E C00D H00F 108.4 . . ?
C00G C00D H00E 110.1 . . ?
C00G C00D H00F 110.1 . . ?
N00A C00E H00G 120.6 . . ?
N00A C00E C00F 118.8(3) . . ?
C00F C00E H00G 120.6 . . ?
N009 C00F C00E 118.3(3) . . ?
N009 C00F H00H 120.9 . . ?
C00E C00F H00H 120.9 . . ?
N008 C00G C00D 110.4(3) . . ?
N008 C00G H00I 109.6 . . ?
N008 C00G H00J 109.6 . . ?
C00D C00G H00I 109.6 . . ?
C00D C00G H00J 109.6 . . ?
H00I C00G H00J 108.1 . . ?
C00C N00H C00C 114.65(18) . 3_565 ?
C00C N00H C00C 114.65(18) 2_665 3_565 ?
C00C N00H C00C 114.65(18) 2_665 . ?

loop_
_geom_bond_atom_site_label_1
_geom_bond_atom_site_label_2
_geom_bond_distance
_geom_bond_site_symmetry_2
_geom_bond_publ_flag
Mn01 N009 2.272(3) 2_665 ?
Mn01 N009 2.272(3) 3_565 ?
Mn01 N009 2.272(3) . ?
Mn01 N00A 2.322(3) . ?
Mn01 N00A 2.322(3) 3_565 ?
Mn01 N00A 2.322(3) 2_665 ?
P002 F005 1.607(3) 3_675 ?
P002 F005 1.607(3) . ?
P002 F005 1.607(3) 2_765 ?
P002 F006 1.589(3) . ?
P002 F006 1.589(3) 3_675 ?
P002 F006 1.589(3) 2_765 ?
P003 F004 1.590(3) 2_655 ?
P003 F004 1.590(3) 3_665 ?
P003 F004 1.590(3) . ?
P003 F007 1.594(3) 2_655 ?
P003 F007 1.594(3) 3_665 ?
P003 F007 1.594(3) . ?
N008 C00G 1.453(4) 2_665 ?
N008 C00G 1.453(4) . ?
N008 C00G 1.453(4) 3_565 ?
N009 C00D 1.465(5) . ?
N009 C00F 1.264(5) . ?
N00A C00B 1.466(5) . ?
N00A C00E 1.263(5) . ?
C00B H00A 0.9900 . ?
C00B H00B 0.9900 . ?
C00B C00C 1.512(5) . ?
C00C H00C 0.9900 . ?
C00C H00D 0.9900 . ?
C00C N00H 1.461(4) . ?
C00D H00E 0.9900 . ?
C00D H00F 0.9900 . ?
C00D C00G 1.528(5) . ?
C00E H00G 0.9500 . ?
C00E C00F 1.482(5) . ?
C00F H00H 0.9500 . ?
C00G H00I 0.9900 . ?
C00G H00J 0.9900 . ?

loop_
_geom_torsion_atom_site_label_1
_geom_torsion_atom_site_label_2
_geom_torsion_atom_site_label_3
_geom_torsion_atom_site_label_4
_geom_torsion
_geom_torsion_site_symmetry_1
_geom_torsion_site_symmetry_2
_geom_torsion_site_symmetry_3
_geom_torsion_site_symmetry_4
_geom_torsion_publ_flag
Mn01 N009 C00D C00G -65.5(4) . . . . ?
Mn01 N009 C00F C00E 1.0(5) . . . . ?
Mn01 N00A C00B C00C -67.9(4) . . . . ?
Mn01 N00A C00E C00F -4.4(4) . . . . ?
N009 C00D C00G N008 57.2(4) . . . . ?
N00A C00B C00C N00H 58.4(4) . . . . ?
N00A C00E C00F N009 2.4(6) . . . . ?
C00B N00A C00E C00F -177.1(3) . . . . ?
C00B C00C N00H C00C -142.6(4) . . . 3_565 ?
C00B C00C N00H C00C 81.7(5) . . . 2_665 ?
C00D N009 C00F C00E -177.1(3) . . . . ?
C00E N00A C00B C00C 104.0(4) . . . . ?
C00F N009 C00D C00G 112.4(4) . . . . ?
C00G N008 C00G C00D 83.9(5) 3_565 . . . ?
C00G N008 C00G C00D -143.1(4) 2_665 . . . ?

loop_
_twin_individual_id
_twin_individual_mass_fraction_refined
1 0.51(3)
2 0.49(3)
